data_4350254
loop_
_publ_author_name
'Rajadurai, Chandrasekar'
'Enkelmann, Volker'
'Ikorskii, Vladimir'
'Ovcharenko, Victor I.'
'Baumgarten, Martin'

_publ_section_title
;
 Metal-biradical chains from a high-spin ligand and
 bis(hexafluoroacetylacetonato)copper(II).
;
_journal_issue 24
_journal_name_full 'Inorganic chemistry'
_journal_page_first 9664
_journal_page_last 9669
_journal_paper_doi 10.1021/ic060197h
_journal_volume 45
_journal_year 2006
_chemical_compound_source 'Local laboratory'
_chemical_formula_moiety 'C70 H42 Cu3.50 F42 N5 O18'
_chemical_formula_sum 'C70 H42 Cu3.5 F42 N5 O18'
_chemical_formula_weight 2261.45
_chemical_melting_point 150
_chemical_name_systematic
Poly[(3,5-Bis(4,4,5,5-tetramethyl-3-oxylimidazoline-1-oxide)phenylethynyl)pyridine)]bis(hexafluoroacetylacetonato)copper(II)
_space_group_IT_number 2
_space_group_name_Hall '-P 1'
_space_group_name_H-M_alt 'P -1'
_symmetry_cell_setting triclinic
_symmetry_Int_Tables_number 2
_symmetry_space_group_name_H-M 'P -1'
_atom_sites_solution_hydrogens geom
_atom_sites_solution_primary direct
_audit_creation_date 03-04-11
_audit_creation_method CRYSTALS_ver_12-03-99
_cell_angle_alpha 107.1117(14)
_cell_angle_beta 95.1078(12)
_cell_angle_gamma 94.2080(12)
_cell_formula_units_Z 4
_cell_length_a 10.6191(4)
_cell_length_b 19.6384(7)
_cell_length_c 21.9416(8)
_cell_measurement_reflns_used 0
_cell_measurement_temperature 120
_cell_measurement_theta_max 0
_cell_measurement_theta_min 0
_cell_volume 4331.9(3)
_computing_cell_refinement
; 
 Denzo/Scalepack (Otwinowski & Minor, 1996) 
;
_computing_data_collection
; 
 COLLECT (Nonius BV, 1997) 
;
_computing_data_reduction
; 
 Denzo/Scalepack (Otwinowski & Minor, 1996) 
;
_computing_molecular_graphics
; 
 CAMERON (Watkin et al 1996) 
;
_computing_publication_material
; 
 CRYSTALS (Watkin et al 2001) 
;
_computing_structure_refinement
; 
 CRYSTALS (Watkin et al 2001) 
;
_computing_structure_solution
; 
 SHELXS 86 (Sheldrick, 1986) 
;
_diffrn_ambient_temperature 120
_diffrn_measured_fraction_theta_max 0.961
_diffrn_measurement_device_type
; 
Enraf Nonius Kappa CCD 
;
_diffrn_measurement_method '\f & \w scans'
_diffrn_radiation_monochromator graphite
_diffrn_radiation_probe x-ray
_diffrn_radiation_type 'Mo K\a'
_diffrn_radiation_wavelength 0.71073
_diffrn_reflns_av_R_equivalents 0.00
_diffrn_reflns_limit_h_max 13
_diffrn_reflns_limit_h_min -13
_diffrn_reflns_limit_k_max 24
_diffrn_reflns_limit_k_min -25
_diffrn_reflns_limit_l_max 28
_diffrn_reflns_limit_l_min 0
_diffrn_reflns_number 40178
_diffrn_reflns_theta_max 27.49
_diffrn_reflns_theta_min 4.01
_diffrn_standards_decay_% 0.00
_diffrn_standards_interval_count 0
_diffrn_standards_interval_time 0
_diffrn_standards_number 0
_exptl_absorpt_coefficient_mu 1.007
_exptl_absorpt_correction_T_max 1.00
_exptl_absorpt_correction_T_min 1.00
_exptl_absorpt_correction_type multi-scan
_exptl_absorpt_process_details
; 
 SORTAV (Blessing) 
;
_exptl_crystal_colour ' blue green'
_exptl_crystal_density_diffrn 1.734
_exptl_crystal_density_meas 1.734
_exptl_crystal_description ' needle '
_exptl_crystal_F_000 2244.595
_exptl_crystal_size_max 0.38
_exptl_crystal_size_mid 0.22
_exptl_crystal_size_min 0.09
_refine_diff_density_max 3.80
_refine_diff_density_min -1.95
_refine_ls_extinction_method None
_refine_ls_goodness_of_fit_ref 1.174
_refine_ls_hydrogen_treatment noref
_refine_ls_matrix_type full
_refine_ls_number_parameters 1234
_refine_ls_number_reflns 7876
_refine_ls_R_factor_gt 0.0719
_refine_ls_shift/su_max 16.147795
_refine_ls_structure_factor_coef F
_refine_ls_weighting_details
;
 Method= Tukey and Prince 
 W = [weight] * [1-(deltaF/6*sigmaF)^2]^2 
 
 3.83 -4.20 1.90 
;
_refine_ls_weighting_scheme calc
_refine_ls_wR_factor_ref 0.0490
_reflns_limit_h_max 13
_reflns_limit_h_min -13
_reflns_limit_k_max 24
_reflns_limit_k_min -25
_reflns_limit_l_max 28
_reflns_limit_l_min 0
_reflns_number_gt 7876
_reflns_number_total 19121
_reflns_threshold_expression I>3.00\s(I)
_cod_data_source_file ic060197hsi20060303_111650.cif
_cod_data_source_block CRYSTALS_cif
_cod_original_formula_sum 'C70 H42 Cu3.50 F42 N5 O18'
_cod_database_code 4350254

loop_
_symmetry_equiv_pos_as_xyz
x,y,z
-x,-y,-z

loop_
_atom_site_label
_atom_site_type_symbol
_atom_site_fract_x
_atom_site_fract_y
_atom_site_fract_z
_atom_site_U_iso_or_equiv
_atom_site_occupancy
_atom_site_adp_type
Cu1 Cu 0.9462(1) 0.91190(5) 0.10943(5) 0.0386 1.0000 Uani
F41 F 0.8197(7) 1.0607(3) -0.0062(3) 0.0832 1.0000 Uani
F42 F 0.6319(6) 1.0628(3) 0.0250(4) 0.1014 1.0000 Uani
F43 F 0.7961(5) 1.1157(2) 0.0909(3) 0.0567 1.0000 Uani
F44 F 0.5300(5) 0.8100(3) 0.0987(3) 0.0664 1.0000 Uani
F45 F 0.6014(5) 0.7531(3) 0.0137(3) 0.0835 1.0000 Uani
F46 F 0.4747(5) 0.8307(3) 0.0124(3) 0.0618 1.0000 Uani
F54 F 1.2810(6) 0.7328(3) 0.1068(3) 0.0795 1.0000 Uani
F55 F 1.1416(6) 0.7279(3) 0.1676(3) 0.0817 1.0000 Uani
F56 F 1.0895(7) 0.6975(3) 0.0659(3) 0.0875 1.0000 Uani
O41 O 0.8839(5) 0.9888(3) 0.0847(3) 0.0345 1.0000 Uani
O42 O 0.7852(6) 0.8531(3) 0.0810(3) 0.0417 1.0000 Uani
O51 O 1.1093(5) 0.9700(3) 0.1385(3) 0.0431 1.0000 Uani
O52 O 1.0177(5) 0.8270(3) 0.1119(3) 0.0370 1.0000 Uani
C41 C 0.7740(8) 0.9888(4) 0.0606(4) 0.0327 1.0000 Uani
C43 C 0.6872(8) 0.8735(4) 0.0612(4) 0.0364 1.0000 Uani
C44 C 0.7533(8) 1.0595(5) 0.0430(5) 0.0484 1.0000 Uani
C45 C 0.5720(7) 0.8164(5) 0.0456(5) 0.0373 1.0000 Uani
C51 C 1.2126(8) 0.9448(4) 0.1443(4) 0.0394 1.0000 Uani
C53 C 1.1303(9) 0.8199(4) 0.1172(4) 0.0412 1.0000 Uani
C54 C 1.3287(8) 1.0021(5) 0.1656(5) 0.0584 1.0000 Uani
C55 C 1.164(1) 0.7439(5) 0.1143(5) 0.0525 1.0000 Uani
C42 C 0.6722(8) 0.9375(4) 0.0487(4) 0.0354 1.0000 Uani
C52 C 1.2328(8) 0.8748(4) 0.1322(4) 0.0386 1.0000 Uani
H421 H 0.5912(8) 0.9462(4) 0.0322(4) 0.0450 1.0000 Uiso
H521 H 1.3172(8) 0.8623(4) 0.1362(4) 0.0451 1.0000 Uiso
F511 F 1.335(1) 1.0275(6) 0.2310(6) 0.0559 0.494(8) Uani
F521 F 1.3125(11) 1.0576(6) 0.1492(6) 0.0559 0.494(8) Uani
F531 F 1.4349(11) 0.9734(6) 0.1464(6) 0.0559 0.494(8) Uani
F512 F 1.339(1) 1.0344(6) 0.1158(6) 0.0559 0.506(8) Uani
F522 F 1.310(1) 1.0587(6) 0.2090(6) 0.0559 0.506(8) Uani
F532 F 1.4352(11) 0.9781(6) 0.1760(6) 0.0559 0.506(8) Uani
Cu2 Cu 0.94876(8) 0.32506(4) 0.21372(4) 0.0206 1.0000 Uani
F61 F 1.1620(4) 0.2434(2) 0.3648(2) 0.0416 1.0000 Uani
F62 F 1.3069(4) 0.3075(2) 0.3394(2) 0.0469 1.0000 Uani
F63 F 1.2965(5) 0.1926(3) 0.3043(2) 0.0462 1.0000 Uani
F64 F 1.2312(5) 0.1944(4) 0.0695(2) 0.0758 1.0000 Uani
F65 F 1.1204(8) 0.1011(3) 0.0751(3) 0.0986 1.0000 Uani
F66 F 1.0389(5) 0.1705(3) 0.0301(2) 0.0595 1.0000 Uani
F71 F 0.8151(4) 0.4016(3) 0.0464(2) 0.0580 1.0000 Uani
F72 F 0.6852(5) 0.4515(3) 0.1102(3) 0.0545 1.0000 Uani
F73 F 0.6222(4) 0.3568(3) 0.0323(2) 0.0501 1.0000 Uani
O61 O 1.0574(4) 0.2938(2) 0.2751(2) 0.0232 1.0000 Uani
O62 O 0.9947(5) 0.2495(2) 0.1405(2) 0.0252 1.0000 Uani
O71 O 0.8630(4) 0.3675(2) 0.1539(2) 0.0235 1.0000 Uani
O72 O 0.7700(5) 0.2605(3) 0.2138(3) 0.0292 1.0000 Uani
C61 C 1.1389(7) 0.2505(4) 0.2589(4) 0.0248 1.0000 Uani
C63 C 1.0833(7) 0.2129(4) 0.1434(3) 0.0254 1.0000 Uani
C64 C 1.2263(8) 0.2476(4) 0.3172(4) 0.0310 1.0000 Uani
C65 C 1.1185(9) 0.1688(4) 0.0793(4) 0.0371 1.0000 Uani
C71 C 0.7529(7) 0.3448(4) 0.1224(3) 0.0230 1.0000 Uani
C73 C 0.6784(7) 0.2565(4) 0.1731(4) 0.0292 1.0000 Uani
C74 C 0.7176(8) 0.3892(5) 0.0777(4) 0.0352 1.0000 Uani
C75 C 0.5630(7) 0.2063(4) 0.1772(4) 0.0395 1.0000 Uani
C62 C 1.1593(7) 0.2093(4) 0.1984(3) 0.0268 1.0000 Uani
C72 C 0.6652(7) 0.2926(4) 0.1270(4) 0.0284 1.0000 Uani
H621 H 1.2233(7) 0.1774(4) 0.1939(3) 0.0326 1.0000 Uiso
H721 H 0.5905(7) 0.2803(4) 0.0972(4) 0.0371 1.0000 Uiso
F741 F 0.5800(13) 0.1403(7) 0.1545(8) 0.0589 0.394(6) Uani
F751 F 0.4553(13) 0.2209(8) 0.1533(7) 0.0589 0.394(6) Uani
F761 F 0.5449(14) 0.2159(8) 0.2387(7) 0.0589 0.394(6) Uani
F742 F 0.5922(8) 0.1506(5) 0.1943(5) 0.0589 0.606(6) Uani
F752 F 0.4865(8) 0.1798(5) 0.1230(5) 0.0589 0.606(6) Uani
F762 F 0.4953(9) 0.2401(5) 0.2230(5) 0.0589 0.606(6) Uani
Cu3 Cu 1.52667(9) 0.63217(5) 0.28298(5) 0.0307 1.0000 Uani
F81 F 1.4795(8) 0.6982(4) 0.4976(3) 0.0999 1.0000 Uani
F82 F 1.6675(7) 0.6777(5) 0.5010(3) 0.1255 1.0000 Uani
F83 F 1.5254(8) 0.6017(4) 0.5115(3) 0.0995 1.0000 Uani
F84 F 1.4390(4) 0.3912(2) 0.2566(2) 0.0308 1.0000 Uani
F85 F 1.5523(5) 0.3943(2) 0.3438(2) 0.0461 1.0000 Uani
F86 F 1.6411(4) 0.4076(2) 0.2631(2) 0.0421 1.0000 Uani
F91 F 1.3837(5) 0.8372(3) 0.2499(3) 0.0680 1.0000 Uani
F92 F 1.5716(6) 0.8816(3) 0.2452(3) 0.0665 1.0000 Uani
F93 F 1.5163(5) 0.8727(2) 0.3347(2) 0.0509 1.0000 Uani
F94 F 1.6621(6) 0.6075(3) 0.0788(3) 0.0747 1.0000 Uani
F95 F 1.8254(6) 0.6122(3) 0.1433(3) 0.0648 1.0000 Uani
F96 F 1.7848(5) 0.7050(3) 0.1159(3) 0.0618 1.0000 Uani
O81 O 1.5334(5) 0.6560(3) 0.3764(2) 0.0337 1.0000 Uani
O82 O 1.5320(5) 0.5313(2) 0.2735(2) 0.0293 1.0000 Uani
O91 O 1.5069(5) 0.7306(3) 0.2928(2) 0.0328 1.0000 Uani
O92 O 1.6243(5) 0.6210(3) 0.2092(2) 0.0306 1.0000 Uani
C81 C 1.5394(7) 0.6127(4) 0.4078(4) 0.0304 1.0000 Uani
C83 C 1.5394(6) 0.5048(4) 0.3187(4) 0.0211 1.0000 Uani
C84 C 1.5528(12) 0.6477(6) 0.4809(5) 0.0614 1.0000 Uani
C85 C 1.5420(7) 0.4242(4) 0.2968(4) 0.0276 1.0000 Uani
C91 C 1.5473(8) 0.7637(4) 0.2557(4) 0.0327 1.0000 Uani
C93 C 1.6517(7) 0.6709(4) 0.1867(4) 0.0318 1.0000 Uani
C94 C 1.5056(9) 0.8407(5) 0.2725(5) 0.0470 1.0000 Uani
C95 C 1.733(1) 0.6496(5) 0.1300(4) 0.0463 1.0000 Uani
C82 C 1.5437(7) 0.5383(4) 0.3844(4) 0.0314 1.0000 Uani
C92 C 1.6190(8) 0.7408(4) 0.2059(4) 0.0368 1.0000 Uani
H821 H 1.5487(7) 0.5110(4) 0.4136(4) 0.0393 1.0000 Uiso
H921 H 1.6483(8) 0.7733(4) 0.1843(4) 0.0432 1.0000 Uiso
Cu4 Cu 1.0000 1.0000 0.5000 0.0348 1.0000 Uani
F101 F 1.2873(7) 1.1310(5) 0.4206(4) 0.1266 1.0000 Uani
F102 F 1.3732(7) 1.1323(4) 0.5082(4) 0.1119 1.0000 Uani
F103 F 1.4307(8) 1.0655(4) 0.4264(5) 0.1571 1.0000 Uani
F104 F 1.1279(6) 0.7810(3) 0.4264(3) 0.0826 1.0000 Uani
F105 F 1.2274(7) 0.8074(3) 0.3572(3) 0.0941 1.0000 Uani
F106 F 1.3193(6) 0.8262(3) 0.4516(4) 0.1039 1.0000 Uani
O101 O 1.1315(5) 1.0546(3) 0.4723(3) 0.0422 1.0000 Uani
O102 O 1.0625(5) 0.9094(3) 0.4561(3) 0.0395 1.0000 Uani
C101 C 1.2314(9) 1.0293(5) 0.4516(4) 0.0478 1.0000 Uani
C103 C 1.1716(9) 0.9043(5) 0.4378(4) 0.0418 1.0000 Uani
C104 C 1.3314(11) 1.0895(7) 0.4497(7) 0.0681 1.0000 Uani
C105 C 1.213(1) 0.8287(6) 0.4179(5) 0.0548 1.0000 Uani
C102 C 1.2576(9) 0.9588(5) 0.4344(5) 0.0527 1.0000 Uani
H1021 H 1.3375(9) 0.9478(5) 0.4198(5) 0.0588 1.0000 Uiso
O11 O 1.1529(5) 0.3807(3) 0.1933(2) 0.0313 1.0000 Uani
O12 O 1.3365(5) 0.6099(3) 0.2225(2) 0.0294 1.0000 Uani
N11 N 1.2002(5) 0.4368(3) 0.1826(3) 0.0234 1.0000 Uani
N12 N 1.2837(5) 0.5448(3) 0.1957(3) 0.0232 1.0000 Uani
C22 C 1.1554(7) 0.5596(4) 0.5435(4) 0.0273 1.0000 Uani
C23 C 1.1763(6) 0.5601(4) 0.4909(4) 0.0267 1.0000 Uani
C24 C 1.1975(6) 0.5488(4) 0.4258(3) 0.0266 1.0000 Uani
C27 C 1.2273(6) 0.5183(4) 0.2955(3) 0.0204 1.0000 Uani
C30 C 1.2374(6) 0.5006(4) 0.2271(3) 0.0231 1.0000 Uani
C31 C 1.2387(7) 0.4343(4) 0.1175(3) 0.0291 1.0000 Uani
C32 C 1.2545(8) 0.5146(4) 0.1249(4) 0.0326 1.0000 Uani
C25 C 1.2054(6) 0.6034(4) 0.3970(3) 0.0259 1.0000 Uani
C26 C 1.2214(7) 0.5897(4) 0.3335(4) 0.0256 1.0000 Uani
C28 C 1.2226(6) 0.4637(4) 0.3252(3) 0.0238 1.0000 Uani
C29 C 1.2078(6) 0.4796(4) 0.3883(3) 0.0198 1.0000 Uani
H251 H 1.1993(6) 0.6513(4) 0.4222(3) 0.0312 1.0000 Uiso
H261 H 1.2286(7) 0.6273(4) 0.3146(4) 0.0301 1.0000 Uiso
H281 H 1.2311(6) 0.4158(4) 0.3007(3) 0.0240 1.0000 Uiso
H291 H 1.2026(6) 0.4421(4) 0.4075(3) 0.0261 1.0000 Uiso
C33 C 1.3651(7) 0.4004(4) 0.1130(4) 0.0360 1.0000 Uani
H331 H 1.3948(7) 0.3980(4) 0.0729(4) 0.0421 1.0000 Uiso
H332 H 1.4269(7) 0.4283(4) 0.1469(4) 0.0421 1.0000 Uiso
H333 H 1.3510(7) 0.3535(4) 0.1165(4) 0.0421 1.0000 Uiso
C34 C 1.1402(7) 0.3882(4) 0.0654(4) 0.0342 1.0000 Uani
H341 H 1.1632(7) 0.3868(4) 0.0242(4) 0.0401 1.0000 Uiso
H342 H 1.1331(7) 0.3411(4) 0.0690(4) 0.0401 1.0000 Uiso
H343 H 1.0610(7) 0.4074(4) 0.0709(4) 0.0401 1.0000 Uiso
C35 C 1.1280(9) 0.5418(5) 0.1076(4) 0.0526 1.0000 Uani
H351 H 1.1041(9) 0.5242(5) 0.0626(4) 0.0558 1.0000 Uiso
H352 H 1.1382(9) 0.5927(5) 0.1208(4) 0.0558 1.0000 Uiso
H353 H 1.0638(9) 0.5256(5) 0.1292(4) 0.0558 1.0000 Uiso
C36 C 1.3617(9) 0.5407(5) 0.0919(4) 0.0515 1.0000 Uani
H361 H 1.3428(9) 0.5216(5) 0.0466(4) 0.0615 1.0000 Uiso
H362 H 1.3699(9) 0.5915(5) 0.1038(4) 0.0615 1.0000 Uiso
H363 H 1.4390(9) 0.5250(5) 0.1052(4) 0.0615 1.0000 Uiso
O1 O 0.8817(6) 0.9275(3) 0.2021(4) 0.0793 1.0000 Uani
O2 O 0.8330(6) 1.0031(3) 0.4227(3) 0.0469 1.0000 Uani
N1 N 0.8724(6) 0.9708(3) 0.2641(3) 0.0357 1.0000 Uani
N2 N 0.8460(7) 1.0031(3) 0.3648(3) 0.0427 1.0000 Uani
N3 N 0.9164(5) 0.4075(3) 0.2874(3) 0.0249 1.0000 Uani
C1 C 0.8896(6) 0.5321(4) 0.3323(4) 0.0256 1.0000 Uani
C2 C 0.8864(7) 0.6008(4) 0.3258(4) 0.0270 1.0000 Uani
C3 C 0.8807(7) 0.6605(4) 0.3236(4) 0.0326 1.0000 Uani
C4 C 0.8758(7) 0.7325(4) 0.3209(4) 0.0340 1.0000 Uani
C7 C 0.8660(7) 0.8731(4) 0.3173(4) 0.0289 1.0000 Uani
C10 C 0.8610(7) 0.9462(4) 0.3152(4) 0.0315 1.0000 Uani
C11 C 0.8255(9) 1.0690(4) 0.3461(4) 0.0414 1.0000 Uani
C12 C 0.885(1) 1.0489(5) 0.2827(4) 0.0537 1.0000 Uani
C18 C 0.8693(6) 0.4527(4) 0.3969(3) 0.0272 1.0000 Uani
C5 C 0.9397(8) 0.7565(4) 0.2762(4) 0.0408 1.0000 Uani
C6 C 0.9329(8) 0.8252(4) 0.2739(4) 0.0426 1.0000 Uani
C8 C 0.8057(7) 0.8500(4) 0.3613(4) 0.0330 1.0000 Uani
C9 C 0.8095(7) 0.7803(4) 0.3635(4) 0.0321 1.0000 Uani
C17 C 0.8670(6) 0.5206(4) 0.3911(3) 0.0241 1.0000 Uani
C19 C 0.8934(6) 0.3961(4) 0.3440(3) 0.0212 1.0000 Uani
C20 C 0.9123(6) 0.4736(3) 0.2828(3) 0.0228 1.0000 Uani
H51 H 0.9872(8) 0.7249(4) 0.2478(4) 0.0506 1.0000 Uiso
H61 H 0.9746(8) 0.8407(4) 0.2430(4) 0.0504 1.0000 Uiso
H81 H 0.7606(7) 0.8817(4) 0.3909(4) 0.0426 1.0000 Uiso
H91 H 0.7664(7) 0.7648(4) 0.3940(4) 0.0361 1.0000 Uiso
H171 H 0.8502(6) 0.5593(4) 0.4262(3) 0.0270 1.0000 Uiso
H191 H 0.8941(6) 0.3489(4) 0.3472(3) 0.0253 1.0000 Uiso
H201 H 0.9257(6) 0.4811(3) 0.2429(3) 0.0249 1.0000 Uiso
C13 C 0.8973(11) 1.1348(4) 0.3967(4) 0.0630 1.0000 Uani
H131 H 0.8856(11) 1.1764(4) 0.3839(4) 0.0757 1.0000 Uiso
H132 H 0.9853(11) 1.1290(4) 0.4011(4) 0.0757 1.0000 Uiso
H133 H 0.8648(11) 1.1398(4) 0.4366(4) 0.0757 1.0000 Uiso
C14 C 0.6893(11) 1.0752(7) 0.3375(7) 0.0902 1.0000 Uani
H141 H 0.6724(11) 1.1165(7) 0.3254(7) 0.1058 1.0000 Uiso
H142 H 0.6570(11) 1.0780(7) 0.3771(7) 0.1058 1.0000 Uiso
H143 H 0.6494(11) 1.0336(7) 0.3053(7) 0.1058 1.0000 Uiso
C15 C 1.0366(12) 1.0695(6) 0.2941(6) 0.0886 1.0000 Uani
H151 H 1.0543(12) 1.1201(6) 0.3069(6) 0.0947 1.0000 Uiso
H152 H 1.0728(12) 1.0490(6) 0.2557(6) 0.0947 1.0000 Uiso
H153 H 1.0720(12) 1.0517(6) 0.3270(6) 0.0947 1.0000 Uiso
C16 C 0.8393(15) 1.0778(6) 0.2314(5) 0.1120 1.0000 Uani
H161 H 0.8522(15) 1.1287(6) 0.2455(5) 0.0934 1.0000 Uiso
H162 H 0.8811(15) 1.0600(6) 0.1942(5) 0.0934 1.0000 Uiso
H163 H 0.7509(15) 1.0627(6) 0.2213(5) 0.0934 1.0000 Uiso

loop_
_atom_site_aniso_label
_atom_site_aniso_U_11
_atom_site_aniso_U_22
_atom_site_aniso_U_33
_atom_site_aniso_U_23
_atom_site_aniso_U_13
_atom_site_aniso_U_12
Cu1 0.0356(6) 0.0377(5) 0.0450(6) 0.0169(5) 0.0006(5) 0.0054(4)
F41 0.132(6) 0.067(4) 0.058(4) 0.040(3) 0.000(4) -0.012(4)
F42 0.061(4) 0.068(4) 0.179(8) 0.061(5) -0.045(4) 0.000(3)
F43 0.061(4) 0.035(3) 0.073(4) 0.016(3) -0.001(3) 0.009(3)
F44 0.044(3) 0.094(4) 0.069(4) 0.044(3) 0.001(3) -0.015(3)
F45 0.059(4) 0.031(3) 0.141(6) -0.004(3) 0.021(4) -0.007(3)
F46 0.054(3) 0.057(3) 0.072(4) 0.031(3) -0.025(3) -0.017(3)
F54 0.073(4) 0.046(3) 0.138(6) 0.037(4) 0.055(4) 0.028(3)
F55 0.119(5) 0.067(4) 0.095(5) 0.058(4) 0.053(4) 0.042(4)
F56 0.120(6) 0.036(3) 0.090(5) -0.001(3) -0.007(4) 0.014(3)
O41 0.028(3) 0.033(3) 0.044(3) 0.013(3) 0.001(3) 0.003(2)
O42 0.040(3) 0.040(3) 0.047(4) 0.020(3) -0.004(3) -0.002(3)
O51 0.039(4) 0.041(3) 0.047(4) 0.012(3) -0.000(3) 0.001(3)
O52 0.037(3) 0.040(3) 0.034(3) 0.012(3) -0.002(3) 0.002(3)
C41 0.039(5) 0.038(5) 0.020(4) 0.006(3) 0.004(4) 0.004(4)
C43 0.032(5) 0.037(5) 0.041(5) 0.012(4) 0.004(4) 0.005(4)
C44 0.029(5) 0.065(6) 0.065(7) 0.045(5) -0.005(5) 0.000(4)
C45 0.026(5) 0.036(5) 0.049(6) 0.014(5) 0.003(4) 0.001(4)
C51 0.038(5) 0.026(4) 0.055(6) 0.012(4) -0.002(4) 0.012(4)
C53 0.056(6) 0.044(5) 0.028(5) 0.011(4) 0.023(4) 0.018(4)
C54 0.035(6) 0.041(6) 0.095(9) 0.021(6) -0.012(5) 0.004(5)
C55 0.068(7) 0.031(5) 0.056(7) 0.009(5) 0.006(6) 0.010(5)
C42 0.035(5) 0.039(4) 0.034(5) 0.013(4) 0.010(4) 0.002(4)
C52 0.032(5) 0.041(5) 0.045(5) 0.019(4) 0.004(4) -0.004(4)
F511 0.0538(11) 0.0538(11) 0.0538(11) 0.0105(11) -0.0011(11) -0.0018(11)
F521 0.0538(11) 0.0538(11) 0.0538(11) 0.0105(11) -0.0011(11) -0.0018(11)
F531 0.0538(11) 0.0538(11) 0.0538(11) 0.0105(11) -0.0011(11) -0.0018(11)
F512 0.0538(11) 0.0538(11) 0.0538(11) 0.0105(11) -0.0011(11) -0.0018(11)
F522 0.0538(11) 0.0538(11) 0.0538(11) 0.0105(11) -0.0011(11) -0.0018(11)
F532 0.0538(11) 0.0538(11) 0.0538(11) 0.0105(11) -0.0011(11) -0.0018(11)
Cu2 0.0185(4) 0.0238(4) 0.0181(5) 0.0038(4) 0.0019(4) 0.0046(3)
F61 0.045(3) 0.058(3) 0.029(3) 0.025(2) 0.004(2) 0.006(2)
F62 0.040(3) 0.045(3) 0.056(3) 0.027(2) -0.020(2) -0.015(2)
F63 0.057(3) 0.049(3) 0.037(3) 0.013(2) 0.006(2) 0.030(3)
F64 0.037(3) 0.129(5) 0.041(3) -0.008(3) 0.025(3) -0.004(3)
F65 0.203(8) 0.053(4) 0.049(4) 0.013(3) 0.035(4) 0.063(4)
F66 0.060(4) 0.092(4) 0.022(3) 0.002(3) 0.012(3) 0.028(3)
F71 0.031(3) 0.108(5) 0.061(4) 0.060(3) 0.012(3) 0.015(3)
F72 0.072(4) 0.036(3) 0.064(4) 0.024(3) 0.005(3) 0.022(3)
F73 0.037(3) 0.070(3) 0.044(3) 0.025(3) -0.012(2) -0.000(3)
O61 0.027(3) 0.025(3) 0.020(3) 0.008(2) 0.005(2) 0.009(2)
O62 0.028(3) 0.025(3) 0.022(3) 0.005(2) 0.002(2) 0.007(2)
O71 0.015(3) 0.030(3) 0.022(3) 0.002(2) 0.002(2) 0.001(2)
O72 0.020(3) 0.030(3) 0.041(3) 0.016(3) 0.004(3) 0.004(2)
C61 0.020(4) 0.026(4) 0.034(5) 0.018(4) 0.004(3) -0.000(3)
C63 0.037(5) 0.017(4) 0.021(4) 0.004(3) 0.010(4) -0.009(3)
C64 0.038(5) 0.034(5) 0.027(5) 0.018(4) 0.003(4) 0.006(4)
C65 0.049(6) 0.029(4) 0.029(5) 0.000(4) 0.005(4) 0.012(4)
C71 0.029(4) 0.024(4) 0.014(4) 0.001(3) 0.004(3) 0.007(3)
C73 0.021(4) 0.025(4) 0.039(5) 0.001(4) 0.017(4) 0.007(3)
C74 0.031(5) 0.044(5) 0.035(5) 0.021(4) 0.001(4) 0.003(4)
C75 0.025(5) 0.043(5) 0.041(6) 0.001(4) -0.003(4) 0.005(4)
C62 0.034(5) 0.025(4) 0.026(4) 0.010(3) 0.010(4) 0.015(3)
C72 0.017(4) 0.036(4) 0.031(5) 0.011(4) -0.004(3) -0.000(3)
F741 0.0578(12) 0.0578(12) 0.0578(12) 0.0143(12) 0.0027(12) 0.0020(12)
F751 0.0578(12) 0.0578(12) 0.0578(12) 0.0143(12) 0.0027(12) 0.0020(12)
F761 0.0578(12) 0.0578(12) 0.0578(12) 0.0143(12) 0.0027(12) 0.0020(12)
F742 0.0578(12) 0.0578(12) 0.0578(12) 0.0143(12) 0.0027(12) 0.0020(12)
F752 0.0578(12) 0.0578(12) 0.0578(12) 0.0143(12) 0.0027(12) 0.0020(12)
F762 0.0578(12) 0.0578(12) 0.0578(12) 0.0143(12) 0.0027(12) 0.0020(12)
Cu3 0.0409(6) 0.0269(5) 0.0240(5) 0.0069(4) 0.0076(4) 0.0005(4)
F81 0.164(7) 0.093(5) 0.032(3) -0.008(3) 0.017(4) 0.055(5)
F82 0.102(6) 0.192(8) 0.032(4) -0.022(4) -0.011(4) -0.056(6)
F83 0.184(8) 0.085(5) 0.021(3) 0.007(3) 0.019(4) -0.005(5)
F84 0.018(2) 0.032(2) 0.038(3) 0.006(2) 0.001(2) 0.0017(18)
F85 0.063(3) 0.040(3) 0.037(3) 0.018(2) -0.004(2) -0.002(2)
F86 0.020(2) 0.038(3) 0.066(3) 0.011(2) 0.012(2) 0.007(2)
F91 0.062(4) 0.056(3) 0.082(4) 0.022(3) -0.022(3) 0.015(3)
F92 0.096(4) 0.033(3) 0.079(4) 0.025(3) 0.023(3) 0.016(3)
F93 0.064(4) 0.038(3) 0.044(3) 0.001(2) 0.001(3) 0.016(2)
F94 0.096(5) 0.086(4) 0.032(3) 0.004(3) 0.023(3) -0.019(4)
F95 0.072(4) 0.069(4) 0.068(4) 0.032(3) 0.042(3) 0.020(3)
F96 0.080(4) 0.053(3) 0.066(4) 0.033(3) 0.038(3) -0.000(3)
O81 0.044(3) 0.029(3) 0.024(3) 0.002(2) 0.007(3) 0.000(3)
O82 0.034(3) 0.027(3) 0.028(3) 0.009(2) 0.007(2) 0.000(2)
O91 0.045(3) 0.021(3) 0.030(3) 0.002(2) 0.010(3) 0.002(2)
O92 0.035(3) 0.028(3) 0.029(3) 0.010(2) 0.007(2) -0.007(2)
C81 0.024(4) 0.033(4) 0.027(5) 0.001(4) 0.003(4) -0.009(3)
C83 0.014(4) 0.023(4) 0.028(5) 0.010(3) 0.004(3) 0.001(3)
C84 0.100(9) 0.046(6) 0.030(6) 0.009(5) -0.006(6) -0.017(6)
C85 0.016(4) 0.039(4) 0.026(4) 0.009(4) 0.002(3) -0.003(3)
C91 0.039(5) 0.028(4) 0.024(5) 0.002(4) -0.011(4) 0.001(4)
C93 0.032(5) 0.045(5) 0.018(4) 0.010(4) 0.004(3) -0.000(4)
C94 0.049(6) 0.038(5) 0.053(7) 0.015(5) 0.002(5) 0.003(5)
C95 0.068(7) 0.045(5) 0.029(5) 0.014(4) 0.022(5) -0.014(5)
C82 0.020(4) 0.052(5) 0.024(4) 0.013(4) 0.004(3) 0.004(4)
C92 0.059(6) 0.022(4) 0.033(5) 0.014(4) 0.005(4) 0.002(4)
Cu4 0.0343(8) 0.0329(7) 0.0396(9) 0.0126(7) 0.0099(7) 0.0041(6)
F101 0.097(6) 0.151(8) 0.173(9) 0.134(7) -0.017(5) -0.039(5)
F102 0.097(6) 0.125(6) 0.100(6) 0.029(5) 0.013(5) -0.055(5)
F103 0.120(7) 0.098(6) 0.268(12) 0.050(7) 0.131(8) 0.003(5)
F104 0.077(4) 0.037(3) 0.132(6) 0.016(4) 0.024(4) 0.020(3)
F105 0.122(6) 0.080(4) 0.072(5) -0.005(4) 0.038(4) 0.036(4)
F106 0.071(4) 0.057(4) 0.156(7) 0.001(4) -0.041(4) 0.028(3)
O101 0.040(4) 0.039(3) 0.054(4) 0.024(3) 0.011(3) 0.000(3)
O102 0.037(3) 0.039(3) 0.040(4) 0.005(3) 0.007(3) 0.008(3)
C101 0.034(5) 0.066(7) 0.049(6) 0.027(5) 0.008(4) -0.007(5)
C103 0.045(6) 0.038(5) 0.041(6) 0.005(4) 0.009(4) 0.018(4)
C104 0.050(7) 0.085(9) 0.084(9) 0.041(8) 0.035(7) 0.004(6)
C105 0.052(6) 0.052(7) 0.051(7) 0.002(5) -0.003(5) 0.014(5)
C102 0.043(6) 0.053(6) 0.066(7) 0.018(5) 0.022(5) 0.011(5)
O11 0.022(3) 0.041(3) 0.030(3) 0.009(2) 0.007(2) -0.004(2)
O12 0.038(3) 0.029(3) 0.025(3) 0.013(2) 0.004(2) 0.001(2)
N11 0.019(3) 0.033(4) 0.021(3) 0.013(3) 0.001(3) -0.003(3)
N12 0.027(3) 0.017(3) 0.028(3) 0.010(3) 0.001(3) 0.005(3)
C22 0.018(4) 0.029(4) 0.029(5) -0.001(3) 0.001(3) 0.005(3)
C23 0.015(4) 0.031(4) 0.033(5) 0.006(4) 0.007(3) -0.000(3)
C24 0.015(4) 0.046(5) 0.023(4) 0.015(4) 0.004(3) 0.008(3)
C27 0.012(4) 0.023(4) 0.026(4) 0.009(3) 0.003(3) -0.003(3)
C30 0.013(4) 0.029(4) 0.026(4) 0.006(3) 0.001(3) 0.005(3)
C31 0.026(4) 0.036(4) 0.020(4) -0.000(3) 0.005(3) -0.003(3)
C32 0.041(5) 0.037(5) 0.020(4) 0.011(4) -0.005(4) 0.003(4)
C25 0.022(4) 0.030(4) 0.023(4) 0.000(3) 0.009(3) 0.007(3)
C26 0.024(4) 0.026(4) 0.032(5) 0.015(3) 0.005(3) 0.003(3)
C28 0.018(4) 0.019(3) 0.029(4) 0.002(3) -0.005(3) -0.002(3)
C29 0.021(4) 0.025(4) 0.016(4) 0.008(3) 0.008(3) 0.002(3)
C33 0.029(5) 0.039(5) 0.033(5) -0.000(4) 0.009(4) -0.002(4)
C34 0.031(5) 0.044(5) 0.021(4) 0.002(4) -0.002(4) -0.003(4)
C35 0.063(6) 0.059(6) 0.033(5) 0.015(4) -0.011(5) 0.009(5)
C36 0.072(7) 0.061(5) 0.022(5) 0.011(4) 0.023(5) -0.000(5)
O1 0.071(5) 0.031(3) 0.118(6) 0.016(4) -0.052(4) -0.007(3)
O2 0.055(4) 0.046(3) 0.043(4) 0.016(3) 0.010(3) 0.004(3)
N1 0.048(4) 0.018(3) 0.034(4) 0.001(3) -0.001(3) -0.007(3)
N2 0.062(5) 0.029(4) 0.039(4) 0.011(3) 0.016(4) 0.004(3)
N3 0.020(3) 0.030(3) 0.029(4) 0.014(3) 0.003(3) 0.006(2)
C1 0.011(4) 0.035(4) 0.031(4) 0.013(3) -0.005(3) 0.003(3)
C2 0.024(4) 0.029(4) 0.027(4) 0.008(3) 0.003(3) 0.004(3)
C3 0.033(5) 0.037(5) 0.026(4) 0.007(3) -0.001(3) 0.004(4)
C4 0.026(5) 0.042(5) 0.037(5) 0.019(4) -0.001(4) -0.000(4)
C7 0.029(4) 0.020(4) 0.032(4) 0.000(3) 0.003(4) 0.002(3)
C10 0.030(4) 0.029(4) 0.029(5) 0.001(4) 0.008(4) -0.005(3)
C11 0.069(7) 0.025(4) 0.027(5) 0.000(3) 0.010(4) 0.002(4)
C12 0.093(8) 0.036(5) 0.023(5) -0.002(4) 0.013(5) -0.010(5)
C18 0.012(4) 0.047(4) 0.021(4) 0.006(3) 0.003(3) 0.009(3)
C5 0.061(6) 0.034(4) 0.031(5) 0.011(4) 0.011(4) 0.016(4)
C6 0.045(5) 0.051(5) 0.041(5) 0.026(4) 0.014(4) 0.004(4)
C8 0.031(4) 0.030(4) 0.035(5) 0.005(4) 0.007(4) 0.000(3)
C9 0.033(5) 0.035(4) 0.020(4) -0.002(3) -0.002(4) 0.004(3)
C17 0.020(4) 0.035(4) 0.016(4) 0.005(3) 0.003(3) 0.006(3)
C19 0.020(4) 0.024(4) 0.022(4) 0.011(3) 0.004(3) 0.003(3)
C20 0.015(4) 0.030(4) 0.024(4) 0.008(3) 0.005(3) 0.001(3)
C13 0.115(9) 0.035(5) 0.036(6) 0.008(4) 0.006(6) 0.004(5)
C14 0.076(9) 0.09(1) 0.140(12) 0.075(9) 0.034(8) 0.033(7)
C15 0.119(11) 0.058(7) 0.073(8) -0.004(6) 0.045(8) -0.029(7)
C16 0.256(18) 0.053(7) 0.044(7) 0.029(6) 0.020(9) 0.066(9)

loop_
_atom_type_symbol
_atom_type_scat_dispersion_real
_atom_type_scat_dispersion_imag
_atom_type_scat_Cromer_Mann_a1
_atom_type_scat_Cromer_Mann_b1
_atom_type_scat_Cromer_Mann_a2
_atom_type_scat_Cromer_Mann_b2
_atom_type_scat_Cromer_Mann_a3
_atom_type_scat_Cromer_Mann_b3
_atom_type_scat_Cromer_Mann_a4
_atom_type_scat_Cromer_Mann_b4
_atom_type_scat_Cromer_Mann_c
_atom_type_scat_source
'C   ' 0.0033 0.0016 2.3100 20.8439 1.0200 10.2075 1.5886 0.5687 0.8650 51.6512 0.2156 International_Tables_Vol_IV_Table_2.2B
'H   ' 0.0000 0.0000 0.4930 10.5109 0.3229 26.1257 0.1402 3.1424 0.0408 57.7997 0.0030 International_Tables_Vol_IV_Table_2.2B
'Cu  ' 0.2630 1.2660 13.3380 3.5828 7.1676 0.2470 5.6158 11.3966 1.6735 64.8126 1.1910 International_Tables_Vol_IV_Table_2.2B
'F   ' 0.0140 0.0100 3.5392 10.2825 2.6412 4.2944 1.5170 0.2615 1.0243 26.1476 0.2776 International_Tables_Vol_IV_Table_2.2B
'O   ' 0.0106 0.0060 3.0485 13.2771 2.2868 5.7011 1.5463 0.3239 0.8670 32.9089 0.2508 International_Tables_Vol_IV_Table_2.2B
'N   ' 0.0061 0.0033 12.2126 0.0057 3.1322 9.8933 2.0125 28.9975 1.1663 0.5826 -11.5290 International_Tables_Vol_IV_Table_2.2B

loop_
_geom_angle_atom_site_label_1
_geom_angle_site_symmetry_1
_geom_angle_atom_site_label_2
_geom_angle_atom_site_label_3
_geom_angle_site_symmetry_3
_geom_angle
_geom_angle_publ_flag
O41 . Cu1 O42 . 92.7(2) yes
O41 . Cu1 O51 . 88.2(2) yes
O42 . Cu1 O51 . 179.2(2) yes
O41 . Cu1 O52 . 165.2(2) yes
O42 . Cu1 O52 . 86.7(2) yes
O51 . Cu1 O52 . 92.5(2) yes
O41 . Cu1 O1 . 102.3(2) yes
O42 . Cu1 O1 . 82.5(2) yes
O51 . Cu1 O1 . 97.4(2) yes
O52 . Cu1 O1 . 92.3(2) yes
Cu1 . O41 C41 . 124.8(5) yes
Cu1 . O42 C43 . 124.6(5) yes
Cu1 . O51 C51 . 123.9(5) yes
Cu1 . O52 C53 . 126.0(5) yes
O41 . C41 C44 . 112.5(7) yes
O41 . C41 C42 . 129.4(8) yes
C44 . C41 C42 . 118.1(7) yes
O42 . C43 C45 . 113.1(7) yes
O42 . C43 C42 . 128.2(8) yes
C45 . C43 C42 . 118.6(7) yes
F41 . C44 F42 . 108.2(8) yes
F41 . C44 F43 . 107.5(7) yes
F42 . C44 F43 . 109.8(8) yes
F41 . C44 C41 . 108.4(7) yes
F42 . C44 C41 . 111.8(7) yes
F43 . C44 C41 . 111.0(7) yes
F44 . C45 F45 . 106.7(7) yes
F44 . C45 F46 . 105.8(7) yes
F45 . C45 F46 . 107.5(7) yes
F44 . C45 C43 . 110.9(7) yes
F45 . C45 C43 . 111.6(7) yes
F46 . C45 C43 . 113.9(7) yes
O51 . C51 C54 . 113.7(7) yes
O51 . C51 C52 . 127.7(8) yes
C54 . C51 C52 . 118.5(7) yes
O52 . C53 C55 . 115.7(8) yes
O52 . C53 C52 . 126.9(8) yes
C55 . C53 C52 . 117.0(8) yes
C51 . C54 F511 . 105.3(9) yes
C51 . C54 F521 . 113.5(8) yes
F511 . C54 F521 . 102.3(9) yes
C51 . C54 F531 . 110.7(9) yes
F511 . C54 F531 . 112.2(9) yes
F521 . C54 F531 . 112.5(11) yes
C51 . C54 F512 . 107.5(8) yes
F511 . C54 F512 . 134.6(10) yes
F521 . C54 F512 . 35.1(6) yes
F531 . C54 F512 . 84.3(9) yes
C51 . C54 F522 . 114.3(9) yes
F511 . C54 F522 . 40.7(6) yes
F521 . C54 F522 . 62.1(8) yes
F531 . C54 F522 . 132.4(10) yes
F512 . C54 F522 . 96.4(9) yes
C51 . C54 F532 . 115.0(9) yes
F511 . C54 F532 . 85.2(9) yes
F521 . C54 F532 . 126.7(11) yes
F531 . C54 F532 . 27.6(6) yes
F512 . C54 F532 . 107.8(10) yes
F522 . C54 F532 . 113.7(10) yes
F54 . C55 F55 . 105.5(8) yes
F54 . C55 F56 . 108.4(8) yes
F55 . C55 F56 . 107.4(8) yes
F54 . C55 C53 . 115.3(8) yes
F55 . C55 C53 . 111.8(8) yes
F56 . C55 C53 . 108.1(8) yes
C41 . C42 C43 . 120.0(8) yes
C41 . C42 H421 . 120.0(5) no
C43 . C42 H421 . 120.0(5) no
C51 . C52 C53 . 121.6(8) yes
C51 . C52 H521 . 119.6(5) no
C53 . C52 H521 . 118.8(5) no
C54 . F511 F522 . 64.1(10) yes
C54 . F521 F512 . 83.1(13) yes
C54 . F521 F522 . 59.4(8) yes
F512 . F521 F522 . 140.4(17) yes
C54 . F531 F532 . 70.9(18) yes
C54 . F512 F521 . 61.7(12) yes
C54 . F522 F511 . 75.1(11) yes
C54 . F522 F521 . 58.5(8) yes
F511 . F522 F521 . 132.6(15) yes
C54 . F532 F531 . 81.5(19) yes
O61 . Cu2 O62 . 92.10(19) yes
O61 . Cu2 O71 . 170.9(2) yes
O62 . Cu2 O71 . 89.26(19) yes
O61 . Cu2 O72 . 98.8(2) yes
O62 . Cu2 O72 . 91.07(19) yes
O71 . Cu2 O72 . 90.18(19) yes
O61 . Cu2 O11 . 84.07(18) yes
O62 . Cu2 O11 . 78.16(18) yes
O71 . Cu2 O11 . 87.44(18) yes
O72 . Cu2 O11 . 168.99(18) yes
O61 . Cu2 N3 . 87.6(2) yes
O62 . Cu2 N3 . 174.7(2) yes
O71 . Cu2 N3 . 90.2(2) yes
O72 . Cu2 N3 . 94.2(2) yes
O11 . Cu2 N3 . 96.5(2) yes
Cu2 . O61 C61 . 123.5(5) yes
Cu2 . O62 C63 . 124.4(5) yes
Cu2 . O71 C71 . 125.5(4) yes
Cu2 . O72 C73 . 119.7(5) yes
O61 . C61 C64 . 111.5(6) yes
O61 . C61 C62 . 129.4(7) yes
C64 . C61 C62 . 119.0(6) yes
O62 . C63 C65 . 115.3(7) yes
O62 . C63 C62 . 128.5(7) yes
C65 . C63 C62 . 116.1(7) yes
F61 . C64 F62 . 106.7(6) yes
F61 . C64 F63 . 107.4(6) yes
F62 . C64 F63 . 107.1(6) yes
F61 . C64 C61 . 111.8(6) yes
F62 . C64 C61 . 110.1(6) yes
F63 . C64 C61 . 113.4(6) yes
F64 . C65 F65 . 109.2(7) yes
F64 . C65 F66 . 105.8(7) yes
F65 . C65 F66 . 105.8(7) yes
F64 . C65 C63 . 110.1(6) yes
F65 . C65 C63 . 112.5(7) yes
F66 . C65 C63 . 113.2(7) yes
O71 . C71 C74 . 111.3(6) yes
O71 . C71 C72 . 129.5(7) yes
C74 . C71 C72 . 119.0(6) yes
O72 . C73 C75 . 113.5(7) yes
O72 . C73 C72 . 129.3(7) yes
C75 . C73 C72 . 117.2(7) yes
F71 . C74 F72 . 107.4(7) yes
F71 . C74 F73 . 105.7(7) yes
F72 . C74 F73 . 107.9(6) yes
F71 . C74 C71 . 111.5(6) yes
F72 . C74 C71 . 111.0(7) yes
F73 . C74 C71 . 113.0(6) yes
C73 . C75 F741 . 112.2(9) yes
C73 . C75 F751 . 113.7(9) yes
F741 . C75 F751 . 112.3(10) yes
C73 . C75 F761 . 110.1(8) yes
F741 . C75 F761 . 105.5(11) yes
F751 . C75 F761 . 102.2(11) yes
C73 . C75 F742 . 114.5(7) yes
F741 . C75 F742 . 37.5(7) yes
F751 . C75 F742 . 130.8(10) yes
F761 . C75 F742 . 69.8(9) yes
C73 . C75 F752 . 114.4(8) yes
F741 . C75 F752 . 72.7(9) yes
F751 . C75 F752 . 44.0(7) yes
F761 . C75 F752 . 132.4(10) yes
F742 . C75 F752 . 105.1(8) yes
C73 . C75 F762 . 110.3(7) yes
F741 . C75 F762 . 131.8(10) yes
F751 . C75 F762 . 68.2(8) yes
F761 . C75 F762 . 37.1(6) yes
F742 . C75 F762 . 103.2(9) yes
F752 . C75 F762 . 108.7(8) yes
C61 . C62 C63 . 120.4(7) yes
C61 . C62 H621 . 119.7(4) no
C63 . C62 H621 . 119.9(4) no
C71 . C72 C73 . 124.1(7) yes
C71 . C72 H721 . 117.9(4) no
C73 . C72 H721 . 118.0(4) no
C75 . F741 F742 . 73.1(13) yes
C75 . F741 F752 . 55.0(7) yes
F742 . F741 F752 . 120.0(16) yes
C75 . F751 F752 . 69.1(11) yes
C75 . F751 F762 . 56.9(7) yes
F752 . F751 F762 . 121.1(14) yes
C75 . F761 F742 . 54.0(7) yes
C75 . F761 F762 . 70.9(12) yes
F742 . F761 F762 . 119.3(16) yes
C75 . F742 F741 . 69.4(13) yes
C75 . F742 F761 . 56.2(7) yes
F741 . F742 F761 . 122.7(16) yes
C75 . F752 F741 . 52.3(7) yes
C75 . F752 F751 . 66.9(10) yes
F741 . F752 F751 . 114.2(13) yes
C75 . F762 F751 . 54.9(7) yes
C75 . F762 F761 . 72.0(12) yes
F751 . F762 F761 . 121.8(15) yes
O81 . Cu3 O82 . 91.9(2) yes
O81 . Cu3 O91 . 87.4(2) yes
O82 . Cu3 O91 . 175.3(2) yes
O81 . Cu3 O92 . 146.4(2) yes
O82 . Cu3 O92 . 89.3(2) yes
O91 . Cu3 O92 . 93.9(2) yes
O81 . Cu3 O12 . 119.5(2) yes
O82 . Cu3 O12 . 91.26(19) yes
O91 . Cu3 O12 . 85.1(2) yes
O92 . Cu3 O12 . 94.05(19) yes
Cu3 . O81 C81 . 125.8(5) yes
Cu3 . O82 C83 . 125.0(5) yes
Cu3 . O91 C91 . 123.6(5) yes
Cu3 . O92 C93 . 123.1(5) yes
O81 . C81 C84 . 114.1(7) yes
O81 . C81 C82 . 127.8(7) yes
C84 . C81 C82 . 118.0(8) yes
O82 . C83 C85 . 113.3(6) yes
O82 . C83 C82 . 129.4(7) yes
C85 . C83 C82 . 117.3(6) yes
F81 . C84 F82 . 105.9(9) yes
F81 . C84 F83 . 107.1(10) yes
F82 . C84 F83 . 109.2(10) yes
F81 . C84 C81 . 112.2(9) yes
F82 . C84 C81 . 109.8(9) yes
F83 . C84 C81 . 112.4(8) yes
F84 . C85 F85 . 107.7(6) yes
F84 . C85 F86 . 105.5(6) yes
F85 . C85 F86 . 107.1(6) yes
F84 . C85 C83 . 111.7(6) yes
F85 . C85 C83 . 114.9(6) yes
F86 . C85 C83 . 109.5(6) yes
O91 . C91 C94 . 111.2(7) yes
O91 . C91 C92 . 129.3(7) yes
C94 . C91 C92 . 119.6(7) yes
O92 . C93 C95 . 113.5(7) yes
O92 . C93 C92 . 128.5(7) yes
C95 . C93 C92 . 118.0(7) yes
F91 . C94 F92 . 107.0(8) yes
F91 . C94 F93 . 107.4(8) yes
F92 . C94 F93 . 108.7(7) yes
F91 . C94 C91 . 109.1(7) yes
F92 . C94 C91 . 111.6(8) yes
F93 . C94 C91 . 112.7(7) yes
F94 . C95 F95 . 106.5(8) yes
F94 . C95 F96 . 108.7(7) yes
F95 . C95 F96 . 108.1(8) yes
F94 . C95 C93 . 109.8(7) yes
F95 . C95 C93 . 110.5(7) yes
F96 . C95 C93 . 113.1(7) yes
C81 . C82 C83 . 120.1(7) yes
C81 . C82 H821 . 119.7(5) no
C83 . C82 H821 . 120.2(4) no
C91 . C92 C93 . 121.4(7) yes
C91 . C92 H921 . 119.7(4) no
C93 . C92 H921 . 118.9(5) no
O101 . Cu4 O101 2_776 179.994 yes
O101 . Cu4 O102 . 91.9(2) yes
O101 2_776 Cu4 O102 . 88.1(2) yes
O101 . Cu4 O102 2_776 88.1(2) yes
O101 2_776 Cu4 O102 2_776 91.9(2) yes
O102 . Cu4 O102 2_776 179.994 yes
O101 . Cu4 O2 . 97.3(2) yes
O101 2_776 Cu4 O2 . 82.7(2) yes
O102 . Cu4 O2 . 100.1(2) yes
O102 2_776 Cu4 O2 . 79.9(2) yes
O101 . Cu4 O2 2_776 82.7(2) yes
O101 2_776 Cu4 O2 2_776 97.3(2) yes
O102 . Cu4 O2 2_776 79.9(2) yes
O102 2_776 Cu4 O2 2_776 100.1(2) yes
O2 . Cu4 O2 2_776 179.995 yes
Cu4 . O101 C101 . 123.4(5) yes
Cu4 . O102 C103 . 123.9(5) yes
O101 . C101 C104 . 111.1(9) yes
O101 . C101 C102 . 128.1(8) yes
C104 . C101 C102 . 120.8(9) yes
O102 . C103 C105 . 115.5(8) yes
O102 . C103 C102 . 127.7(8) yes
C105 . C103 C102 . 116.8(8) yes
F101 . C104 F102 . 104.2(11) yes
F101 . C104 F103 . 110.2(11) yes
F102 . C104 F103 . 104.7(11) yes
F101 . C104 C101 . 112.9(10) yes
F102 . C104 C101 . 111.6(9) yes
F103 . C104 C101 . 112.6(10) yes
F104 . C105 F105 . 105.8(9) yes
F104 . C105 F106 . 107.4(9) yes
F105 . C105 F106 . 109.1(9) yes
F104 . C105 C103 . 112.4(8) yes
F105 . C105 C103 . 111.3(9) yes
F106 . C105 C103 . 110.6(8) yes
C101 . C102 C103 . 121.9(8) yes
C101 . C102 H1021 . 118.7(5) no
C103 . C102 H1021 . 119.3(5) no
Cu2 . O11 N11 . 141.3(4) yes
Cu3 . O12 N12 . 121.2(4) yes
O11 . N11 C30 . 126.0(6) yes
O11 . N11 C31 . 121.0(6) yes
C30 . N11 C31 . 112.4(6) yes
O12 . N12 C30 . 125.4(6) yes
O12 . N12 C32 . 121.7(5) yes
C30 . N12 C32 . 112.6(6) yes
C23 . C22 C18 2_766 171.2(8) yes
C22 . C23 C24 . 171.0(8) yes
C23 . C24 C25 . 123.6(7) yes
C23 . C24 C29 . 118.3(7) yes
C25 . C24 C29 . 118.1(6) yes
C30 . C27 C26 . 121.4(6) yes
C30 . C27 C28 . 119.9(6) yes
C26 . C27 C28 . 118.7(6) yes
N11 . C30 N12 . 106.8(6) yes
N11 . C30 C27 . 126.3(6) yes
N12 . C30 C27 . 126.8(6) yes
N11 . C31 C32 . 99.8(6) yes
N11 . C31 C33 . 106.1(6) yes
C32 . C31 C33 . 113.1(6) yes
N11 . C31 C34 . 110.3(6) yes
C32 . C31 C34 . 117.1(7) yes
C33 . C31 C34 . 109.5(6) yes
N12 . C32 C31 . 100.6(6) yes
N12 . C32 C35 . 105.8(6) yes
C31 . C32 C35 . 111.9(7) yes
N12 . C32 C36 . 109.8(6) yes
C31 . C32 C36 . 116.5(7) yes
C35 . C32 C36 . 111.2(7) yes
C24 . C25 C26 . 121.7(6) yes
C24 . C25 H251 . 119.1(4) no
C26 . C25 H251 . 119.3(4) no
C27 . C26 C25 . 119.4(6) yes
C27 . C26 H261 . 119.7(4) no
C25 . C26 H261 . 121.0(4) no
C27 . C28 C29 . 120.0(6) yes
C27 . C28 H281 . 119.5(4) no
C29 . C28 H281 . 120.5(4) no
C24 . C29 C28 . 122.1(7) yes
C24 . C29 H291 . 118.7(4) no
C28 . C29 H291 . 119.2(4) no
C31 . C33 H331 . 109.9(4) no
C31 . C33 H332 . 110.0(4) no
H331 . C33 H332 . 109.476 no
C31 . C33 H333 . 108.5(4) no
H331 . C33 H333 . 109.475 no
H332 . C33 H333 . 109.475 no
C31 . C34 H341 . 110.9(4) no
C31 . C34 H342 . 108.8(4) no
H341 . C34 H342 . 109.476 no
C31 . C34 H343 . 108.7(4) no
H341 . C34 H343 . 109.476 no
H342 . C34 H343 . 109.475 no
C32 . C35 H351 . 109.8(4) no
C32 . C35 H352 . 109.1(5) no
H351 . C35 H352 . 109.476 no
C32 . C35 H353 . 109.5(5) no
H351 . C35 H353 . 109.475 no
H352 . C35 H353 . 109.477 no
C32 . C36 H361 . 109.9(4) no
C32 . C36 H362 . 109.5(4) no
H361 . C36 H362 . 109.477 no
C32 . C36 H363 . 109.0(5) no
H361 . C36 H363 . 109.475 no
H362 . C36 H363 . 109.476 no
Cu1 . O1 N1 . 150.7(5) yes
Cu4 . O2 N2 . 125.1(5) yes
O1 . N1 C10 . 124.3(6) yes
O1 . N1 C12 . 123.5(7) yes
C10 . N1 C12 . 111.9(6) yes
O2 . N2 C10 . 126.7(7) yes
O2 . N2 C11 . 119.2(6) yes
C10 . N2 C11 . 113.6(7) yes
Cu2 . N3 C19 . 119.5(4) yes
Cu2 . N3 C20 . 122.2(5) yes
C19 . N3 C20 . 118.3(6) yes
C2 . C1 C17 . 119.6(7) yes
C2 . C1 C20 . 122.8(7) yes
C17 . C1 C20 . 117.6(6) yes
C1 . C2 C3 . 176.2(8) yes
C2 . C3 C4 . 179.2(8) yes
C3 . C4 C5 . 120.7(7) yes
C3 . C4 C9 . 120.4(7) yes
C5 . C4 C9 . 118.9(7) yes
C10 . C7 C6 . 120.4(7) yes
C10 . C7 C8 . 120.5(7) yes
C6 . C7 C8 . 119.2(7) yes
N1 . C10 N2 . 106.6(7) yes
N1 . C10 C7 . 127.6(7) yes
N2 . C10 C7 . 125.8(7) yes
N2 . C11 C12 . 98.3(6) yes
N2 . C11 C13 . 110.0(7) yes
C12 . C11 C13 . 113.0(8) yes
N2 . C11 C14 . 109.2(8) yes
C12 . C11 C14 . 113.4(9) yes
C13 . C11 C14 . 112.0(9) yes
N1 . C12 C11 . 102.5(7) yes
N1 . C12 C15 . 103.1(8) yes
C11 . C12 C15 . 111.8(7) yes
N1 . C12 C16 . 113.8(8) yes
C11 . C12 C16 . 119.1(9) yes
C15 . C12 C16 . 105.4(10) yes
C22 2_766 C18 C17 . 119.6(6) yes
C22 2_766 C18 C19 . 121.0(7) yes
C17 . C18 C19 . 119.4(7) yes
C4 . C5 C6 . 120.0(8) yes
C4 . C5 H51 . 119.7(5) no
C6 . C5 H51 . 120.3(5) no
C7 . C6 C5 . 120.7(8) yes
C7 . C6 H61 . 119.8(5) no
C5 . C6 H61 . 119.5(5) no
C7 . C8 C9 . 121.0(7) yes
C7 . C8 H81 . 120.1(4) no
C9 . C8 H81 . 118.9(5) no
C4 . C9 C8 . 120.3(8) yes
C4 . C9 H91 . 119.6(5) no
C8 . C9 H91 . 120.1(5) no
C1 . C17 C18 . 119.3(6) yes
C1 . C17 H171 . 120.2(4) no
C18 . C17 H171 . 120.5(4) no
N3 . C19 C18 . 121.2(6) yes
N3 . C19 H191 . 118.6(4) no
C18 . C19 H191 . 120.2(4) no
N3 . C20 C1 . 124.2(7) yes
N3 . C20 H201 . 118.2(4) no
C1 . C20 H201 . 117.6(4) no
C11 . C13 H131 . 109.6(5) no
C11 . C13 H132 . 109.8(6) no
H131 . C13 H132 . 109.476 no
C11 . C13 H133 . 109.0(5) no
H131 . C13 H133 . 109.475 no
H132 . C13 H133 . 109.477 no
C11 . C14 H141 . 111.7(5) no
C11 . C14 H142 . 107.9(6) no
H141 . C14 H142 . 109.476 no
C11 . C14 H143 . 108.8(6) no
H141 . C14 H143 . 109.474 no
H142 . C14 H143 . 109.477 no
C12 . C15 H151 . 109.1(5) no
C12 . C15 H152 . 110.0(5) no
H151 . C15 H152 . 109.476 no
C12 . C15 H153 . 109.2(6) no
H151 . C15 H153 . 109.476 no
H152 . C15 H153 . 109.476 no
C12 . C16 H161 . 110.5(5) no
C12 . C16 H162 . 111.1(6) no
H161 . C16 H162 . 109.476 no
C12 . C16 H163 . 106.8(7) no
H161 . C16 H163 . 109.477 no
H162 . C16 H163 . 109.475 no

loop_
_geom_bond_atom_site_label_1
_geom_bond_atom_site_label_2
_geom_bond_site_symmetry_2
_geom_bond_distance
_geom_bond_publ_flag
Cu1 O41 . 1.891(5) yes
Cu1 O42 . 1.934(6) yes
Cu1 O51 . 1.948(5) yes
Cu1 O52 . 1.895(5) yes
Cu1 O1 . 2.148(9) yes
F41 C44 . 1.346(11) yes
F42 C44 . 1.326(9) yes
F43 C44 . 1.30(1) yes
F44 C45 . 1.32(1) yes
F45 C45 . 1.311(9) yes
F46 C45 . 1.306(9) yes
F54 C55 . 1.297(11) yes
F55 C55 . 1.332(11) yes
F56 C55 . 1.325(11) yes
O41 C41 . 1.238(9) yes
O42 C43 . 1.231(9) yes
O51 C51 . 1.248(9) yes
O52 C53 . 1.214(9) yes
C41 C44 . 1.573(11) yes
C41 C42 . 1.374(11) yes
C43 C45 . 1.539(11) yes
C43 C42 . 1.380(11) yes
C51 C54 . 1.546(12) yes
C51 C52 . 1.358(11) yes
C53 C55 . 1.542(12) yes
C53 C52 . 1.418(11) yes
C54 F511 . 1.368(14) yes
C54 F521 . 1.263(13) yes
C54 F531 . 1.343(14) yes
C54 F512 . 1.424(14) yes
C54 F522 . 1.274(13) yes
C54 F532 . 1.284(13) yes
C42 H421 . 0.950 no
C52 H521 . 0.950 no
F511 F522 . 0.924(12) yes
F521 F512 . 0.825(12) yes
F521 F522 . 1.308(14) yes
F531 F532 . 0.629(14) yes
Cu2 O61 . 1.958(5) yes
Cu2 O62 . 1.966(5) yes
Cu2 O71 . 1.946(5) yes
Cu2 O72 . 2.205(5) yes
Cu2 O11 . 2.492(5) yes
Cu2 N3 . 1.998(6) yes
F61 C64 . 1.318(8) yes
F62 C64 . 1.339(8) yes
F63 C64 . 1.333(8) yes
F64 C65 . 1.32(1) yes
F65 C65 . 1.307(9) yes
F66 C65 . 1.321(9) yes
F71 C74 . 1.338(9) yes
F72 C74 . 1.311(9) yes
F73 C74 . 1.332(9) yes
O61 C61 . 1.258(8) yes
O62 C63 . 1.234(8) yes
O71 C71 . 1.282(8) yes
O72 C73 . 1.244(9) yes
C61 C64 . 1.53(1) yes
C61 C62 . 1.38(1) yes
C63 C65 . 1.51(1) yes
C63 C62 . 1.41(1) yes
C71 C74 . 1.53(1) yes
C71 C72 . 1.37(1) yes
C73 C75 . 1.54(1) yes
C73 C72 . 1.397(11) yes
C75 F741 . 1.277(14) yes
C75 F751 . 1.301(14) yes
C75 F761 . 1.341(15) yes
C75 F742 . 1.306(11) yes
C75 F752 . 1.322(11) yes
C75 F762 . 1.332(11) yes
C62 H621 . 0.950 no
C72 H721 . 0.950 no
F741 F742 . 0.831(14) yes
F741 F752 . 1.542(16) yes
F751 F752 . 0.983(14) yes
F751 F762 . 1.477(16) yes
F761 F742 . 1.515(16) yes
F761 F762 . 0.849(14) yes
Cu3 O81 . 1.956(5) yes
Cu3 O82 . 1.936(5) yes
Cu3 O91 . 1.911(5) yes
Cu3 O92 . 1.966(5) yes
Cu3 O12 . 2.254(5) yes
F81 C84 . 1.294(12) yes
F82 C84 . 1.293(12) yes
F83 C84 . 1.305(11) yes
F84 C85 . 1.335(8) yes
F85 C85 . 1.328(8) yes
F86 C85 . 1.345(8) yes
F91 C94 . 1.33(1) yes
F92 C94 . 1.33(1) yes
F93 C94 . 1.32(1) yes
F94 C95 . 1.31(1) yes
F95 C95 . 1.330(11) yes
F96 C95 . 1.314(9) yes
O81 C81 . 1.244(9) yes
O82 C83 . 1.247(8) yes
O91 C91 . 1.265(9) yes
O92 C93 . 1.247(8) yes
C81 C84 . 1.537(12) yes
C81 C82 . 1.404(11) yes
C83 C85 . 1.52(1) yes
C83 C82 . 1.39(1) yes
C91 C94 . 1.554(11) yes
C91 C92 . 1.373(11) yes
C93 C95 . 1.550(11) yes
C93 C92 . 1.39(1) yes
C82 H821 . 0.950 no
C92 H921 . 0.950 no
Cu4 O101 . 1.946(5) yes
Cu4 O101 2_776 1.946(5) yes
Cu4 O102 . 1.953(5) yes
Cu4 O102 2_776 1.953(5) yes
Cu4 O2 . 2.359(6) yes
Cu4 O2 2_776 2.359(6) yes
F101 C104 . 1.266(12) yes
F102 C104 . 1.326(13) yes
F103 C104 . 1.273(12) yes
F104 C105 . 1.315(12) yes
F105 C105 . 1.302(11) yes
F106 C105 . 1.308(11) yes
O101 C101 . 1.27(1) yes
O102 C103 . 1.26(1) yes
C101 C104 . 1.543(14) yes
C101 C102 . 1.380(12) yes
C103 C105 . 1.528(12) yes
C103 C102 . 1.380(12) yes
C102 H1021 . 0.950 no
O11 N11 . 1.269(7) yes
O12 N12 . 1.299(7) yes
N11 C30 . 1.348(8) yes
N11 C31 . 1.508(9) yes
N12 C30 . 1.349(9) yes
N12 C32 . 1.485(9) yes
C22 C23 . 1.20(1) yes
C22 C18 2_766 1.440(11) yes
C23 C24 . 1.42(1) yes
C24 C25 . 1.40(1) yes
C24 C29 . 1.383(9) yes
C27 C30 . 1.45(1) yes
C27 C26 . 1.412(9) yes
C27 C28 . 1.410(9) yes
C31 C32 . 1.53(1) yes
C31 C33 . 1.54(1) yes
C31 C34 . 1.50(1) yes
C32 C35 . 1.538(11) yes
C32 C36 . 1.536(11) yes
C25 C26 . 1.37(1) yes
C25 H251 . 0.950 no
C26 H261 . 0.950 no
C28 C29 . 1.354(9) yes
C28 H281 . 0.950 no
C29 H291 . 0.950 no
C33 H331 . 0.950 no
C33 H332 . 0.950 no
C33 H333 . 0.950 no
C34 H341 . 0.950 no
C34 H342 . 0.950 no
C34 H343 . 0.950 no
C35 H351 . 0.950 no
C35 H352 . 0.950 no
C35 H353 . 0.950 no
C36 H361 . 0.950 no
C36 H362 . 0.950 no
C36 H363 . 0.950 no
O1 N1 . 1.392(9) yes
O2 N2 . 1.290(8) yes
N1 C10 . 1.36(1) yes
N1 C12 . 1.46(1) yes
N2 C10 . 1.341(9) yes
N2 C11 . 1.49(1) yes
N3 C19 . 1.363(8) yes
N3 C20 . 1.336(8) yes
C1 C2 . 1.40(1) yes
C1 C17 . 1.41(1) yes
C1 C20 . 1.383(9) yes
C2 C3 . 1.19(1) yes
C3 C4 . 1.437(11) yes
C4 C5 . 1.410(11) yes
C4 C9 . 1.40(1) yes
C7 C10 . 1.45(1) yes
C7 C6 . 1.41(1) yes
C7 C8 . 1.37(1) yes
C11 C12 . 1.537(12) yes
C11 C13 . 1.530(11) yes
C11 C14 . 1.460(13) yes
C12 C15 . 1.606(15) yes
C12 C16 . 1.466(13) yes
C18 C17 . 1.38(1) yes
C18 C19 . 1.409(9) yes
C5 C6 . 1.372(11) yes
C5 H51 . 0.950 no
C6 H61 . 0.950 no
C8 C9 . 1.39(1) yes
C8 H81 . 0.950 no
C9 H91 . 0.950 no
C17 H171 . 0.950 no
C19 H191 . 0.950 no
C20 H201 . 0.950 no
C13 H131 . 0.950 no
C13 H132 . 0.950 no
C13 H133 . 0.950 no
C14 H141 . 0.950 no
C14 H142 . 0.950 no
C14 H143 . 0.950 no
C15 H151 . 0.950 no
C15 H152 . 0.950 no
C15 H153 . 0.950 no
C16 H161 . 0.950 no
C16 H162 . 0.950 no
C16 H163 . 0.950 no
